data_2243647
loop_
_publ_author_name
'Harish Chinthal, Chayanna'
'Kavitha, Channappa N.'
'Yathirajan, Hemmige S.'
'Foro, Sabine'
'Rathore, Ravindranath S.'
'Glidewell, Christopher'

_publ_section_title
;
 Fifteen 4-(2-methoxyphenyl)piperazin-1-ium salts containing organic
 anions: supramolecular assembly in zero, one, two and three dimensions
;
_journal_coeditor_code HB7950
_journal_issue 11
_journal_name_full 'Acta Crystallographica Section E'
_journal_page_first 1779
_journal_page_last 1793
_journal_paper_doi 10.1107/S2056989020014097
_journal_volume 76
_journal_year 2020
_chemical_formula_iupac 'C11 H17 N2 O +, C7 H4 F O2 -'
_chemical_formula_moiety 'C11 H17 N2 O +, C7 H4 F O2 -'
_chemical_formula_sum 'C18 H21 F N2 O3'
_chemical_formula_weight 332.37
_chemical_name_systematic
;
4-(2-Methoxyphenyl)piperazin-1-ium 2-fluorobenzoate
;
_space_group_crystal_system monoclinic
_space_group_IT_number 9
_space_group_name_Hall 'C -2yc'
_space_group_name_H-M_alt 'C 1 c 1'
_atom_sites_solution_hydrogens mixed
_atom_sites_solution_primary difmap
_audit_creation_method SHELXL-2014
_cell_angle_alpha 90
_cell_angle_beta 109.663(8)
_cell_angle_gamma 90
_cell_formula_units_Z 4
_cell_length_a 19.9400(10)
_cell_length_b 10.2705(7)
_cell_length_c 9.0148(7)
_cell_measurement_reflns_used 3343
_cell_measurement_temperature 296(2)
_cell_measurement_theta_max 27.873
_cell_measurement_theta_min 3.019
_cell_volume 1738.5(2)
_computing_cell_refinement
;
CrysAlis RED (Oxford Diffraction, 2009)
;
_computing_data_collection
;
CrysAlis CCD (Oxford Diffraction, 2009)
;
_computing_data_reduction
;
CrysAlis RED (Oxford Diffraction, 2009)
;
_computing_molecular_graphics
;
PLATON (Spek, 2020)
;
_computing_publication_material
;
SHELXL-2014 (Sheldrick, 2015b) and PLATON (Spek, 2020)
;
_computing_structure_refinement
;
SHELXL-2014 (Sheldrick, 2015b)
;
_computing_structure_solution
;
SHELXT (Sheldrick, 2015a)
;
_diffrn_ambient_temperature 296(2)
_diffrn_measured_fraction_theta_full 0.999
_diffrn_measured_fraction_theta_max 0.927
_diffrn_measurement_device_type
;
Oxford Diffraction Xcalibur with Sapphire CCD
;
_diffrn_measurement_method '\w scans'
_diffrn_radiation_monochromator graphite
_diffrn_radiation_type MoK\a
_diffrn_radiation_wavelength 0.71073
_diffrn_reflns_av_R_equivalents 0.0116
_diffrn_reflns_av_unetI/netI 0.0167
_diffrn_reflns_limit_h_max 25
_diffrn_reflns_limit_h_min -25
_diffrn_reflns_limit_k_max 13
_diffrn_reflns_limit_k_min -13
_diffrn_reflns_limit_l_max 11
_diffrn_reflns_limit_l_min -11
_diffrn_reflns_number 6204
_diffrn_reflns_theta_full 25.242
_diffrn_reflns_theta_max 27.873
_diffrn_reflns_theta_min 3.019
_diffrn_source 'Enhance (Mo) X-ray Source'
_diffrn_standards_decay_% 0
_diffrn_standards_interval_count 0
_diffrn_standards_interval_time 0
_diffrn_standards_number 0
_exptl_absorpt_coefficient_mu 0.094
_exptl_absorpt_correction_T_max 0.963
_exptl_absorpt_correction_T_min 0.884
_exptl_absorpt_correction_type multi-scan
_exptl_absorpt_process_details
;
(CrysAlis RED; Oxford Diffraction, 2009)
;
_exptl_crystal_colour orange
_exptl_crystal_density_diffrn 1.270
_exptl_crystal_description block
_exptl_crystal_F_000 704
_exptl_crystal_size_max 0.480
_exptl_crystal_size_mid 0.360
_exptl_crystal_size_min 0.220
_refine_diff_density_max 0.235
_refine_diff_density_min -0.137
_refine_ls_abs_structure_details
;
Flack <i>x</i> determined using 1089 quotients
[(<i>I</i>^+^)-(<i>I</i>^-^)]/[(<i>I</i>^+^)+(<i>I</i>^-^)]
(Parsons <i>et al.</i>,  2013)
;
_refine_ls_abs_structure_Flack 0.2(3)
_refine_ls_extinction_coef 0.0111(16)
_refine_ls_extinction_expression Fc^*^=kFc[1+0.001xFc^2^\l^3^/sin(2\q)]^-1/4^
_refine_ls_extinction_method SHELXL
_refine_ls_goodness_of_fit_ref 1.025
_refine_ls_hydrogen_treatment mixed
_refine_ls_matrix_type full
_refine_ls_number_parameters 256
_refine_ls_number_reflns 3343
_refine_ls_number_restraints 25
_refine_ls_restrained_S_all 1.026
_refine_ls_R_factor_all 0.0477
_refine_ls_R_factor_gt 0.0364
_refine_ls_shift/su_max 0.000
_refine_ls_shift/su_mean 0.000
_refine_ls_structure_factor_coef Fsqd
_refine_ls_weighting_details 'w=1/[\s^2^(Fo^2^)+(0.0593P)^2^+0.1911P] where P=(Fo^2^+2Fc^2^)/3'
_refine_ls_weighting_scheme calc
_refine_ls_wR_factor_gt 0.0925
_refine_ls_wR_factor_ref 0.0996
_reflns_number_gt 2786
_reflns_number_total 3343
_reflns_threshold_expression 'I > 2\s(I)'
_cod_data_source_file hb7950sup1.cif
_cod_data_source_block IV
_cod_original_sg_symbol_H-M 'C c'
_cod_database_code 2243647
_shelx_space_group_comment
;
The symmetry employed for this shelxl refinement is uniquely defined
by the following loop, which should always be used as a source of
symmetry information in preference to the above space-group names.
They are only intended as comments.
;
_shelx_estimated_absorpt_t_min 0.956
_shelx_estimated_absorpt_t_max 0.980
_shelxl_version_number 2.014

loop_
_space_group_symop_operation_xyz
'x, y, z'
'x, -y, z+1/2'
'x+1/2, y+1/2, z'
'x+1/2, -y+1/2, z+1/2'

loop_
_atom_site_type_symbol
_atom_site_label
_atom_site_fract_x
_atom_site_fract_y
_atom_site_fract_z
_atom_site_U_iso_or_equiv
_atom_site_adp_type
_atom_site_calc_flag
_atom_site_occupancy
_atom_site_disorder_assembly
_atom_site_disorder_group
N N1 0.40896(13) 0.4278(2) 0.1329(3) 0.0536(5) Uani d 1 . .
H H11 0.3741(17) 0.499(3) 0.119(3) 0.064 Uiso d 1 . .
H H12 0.4026(16) 0.383(3) 0.046(4) 0.064 Uiso d 1 . .
C C2 0.39924(15) 0.3361(3) 0.2509(3) 0.0554(6) Uani d 1 . .
H H2A 0.3543 0.2906 0.2060 0.067 Uiso calc 1 . .
H H2B 0.3975 0.3846 0.3419 0.067 Uiso calc 1 . .
C C3 0.45902(15) 0.2383(3) 0.3025(4) 0.0564(6) Uani d 1 . .
H H3A 0.4530 0.1831 0.3844 0.068 Uiso calc 1 . .
H H3B 0.4579 0.1834 0.2140 0.068 Uiso calc 1 . .
N N4 0.52785(12) 0.30576(19) 0.3622(3) 0.0482(5) Uani d 1 . .
C C5 0.53817(15) 0.3831(3) 0.2368(3) 0.0553(6) Uani d 1 . .
H H5A 0.5357 0.3275 0.1481 0.066 Uiso calc 1 . .
H H5B 0.5848 0.4237 0.2737 0.066 Uiso calc 1 . .
C C6 0.48133(16) 0.4861(3) 0.1862(3) 0.0569(7) Uani d 1 . .
H H6A 0.4861 0.5445 0.2737 0.068 Uiso calc 1 . .
H H6B 0.4877 0.5367 0.1011 0.068 Uiso calc 1 . .
C C21 0.58610(13) 0.2258(2) 0.4497(3) 0.0476(6) Uani d 1 . .
C C22 0.58740(14) 0.1743(3) 0.5946(3) 0.0511(6) Uani d 1 . .
C C23 0.64515(17) 0.1007(3) 0.6840(4) 0.0635(7) Uani d 1 . .
H H23 0.6453 0.0653 0.7791 0.076 Uiso calc 1 . .
C C24 0.70234(17) 0.0792(3) 0.6336(4) 0.0702(8) Uani d 1 . .
H H24 0.7407 0.0296 0.6946 0.084 Uiso calc 1 . .
C C25 0.70252(16) 0.1304(3) 0.4950(4) 0.0659(8) Uani d 1 . .
H H25 0.7414 0.1168 0.4618 0.079 Uiso calc 1 . .
C C26 0.64492(14) 0.2029(3) 0.4028(3) 0.0561(6) Uani d 1 . .
H H26 0.6455 0.2369 0.3077 0.067 Uiso calc 1 . .
O O22 0.53102(11) 0.2053(2) 0.6414(2) 0.0672(6) Uani d 1 . .
C C27 0.5288(2) 0.1521(5) 0.7843(5) 0.1014(14) Uani d 1 . .
H H27A 0.5278 0.0588 0.7775 0.152 Uiso calc 1 . .
H H27B 0.4868 0.1822 0.8031 0.152 Uiso calc 1 . .
H H27C 0.5702 0.1791 0.8694 0.152 Uiso calc 1 . .
C C31 0.30015(19) 0.8223(3) 0.2163(4) 0.0505(8) Uani d 0.907(8) A 1
C C32 0.3262(2) 0.9222(4) 0.3203(5) 0.0663(12) Uani d 0.907(8) A 1
F F32 0.39194(19) 0.9110(3) 0.4272(4) 0.1101(11) Uani d 0.907(8) A 1
C C33 0.2910(3) 1.0368(4) 0.3207(6) 0.0868(15) Uani d 0.907(8) A 1
H H33 0.3118 1.1029 0.3919 0.104 Uiso calc 0.907(8) A 1
C C34 0.2242(3) 1.0503(5) 0.2129(6) 0.0952(19) Uani d 0.907(8) A 1
H H34 0.1988 1.1265 0.2108 0.114 Uiso calc 0.907(8) A 1
C C35 0.1943(3) 0.9527(7) 0.1077(6) 0.0984(19) Uani d 0.907(8) A 1
H H35 0.1487 0.9633 0.0356 0.118 Uiso calc 0.907(8) A 1
C C36 0.2312(2) 0.8384(5) 0.1072(5) 0.0735(12) Uani d 0.907(8) A 1
H H36 0.2105 0.7728 0.0352 0.088 Uiso calc 0.907(8) A 1
C C37 0.34049(18) 0.6986(3) 0.2127(4) 0.0511(9) Uani d 0.907(8) A 1
O O31 0.3266(2) 0.6424(3) 0.0810(3) 0.0663(9) Uani d 0.907(8) A 1
O O32 0.38350(17) 0.6562(4) 0.3377(4) 0.0779(12) Uani d 0.907(8) A 1
C C41 0.2765(15) 0.794(3) 0.179(4) 0.0505(8) Uani d 0.093(8) A 2
C C42 0.2927(19) 0.900(3) 0.276(4) 0.0663(12) Uani d 0.093(8) A 2
F F42 0.3612(19) 0.929(4) 0.357(6) 0.1101(11) Uani d 0.093(8) A 2
C C43 0.248(2) 1.005(4) 0.262(6) 0.0868(15) Uani d 0.093(8) A 2
H H43 0.2599 1.0754 0.3298 0.104 Uiso calc 0.093(8) A 2
C C44 0.184(3) 0.997(4) 0.142(6) 0.0952(19) Uani d 0.093(8) A 2
H H44 0.1518 1.0657 0.1284 0.114 Uiso calc 0.093(8) A 2
C C45 0.166(2) 0.894(4) 0.042(5) 0.0984(19) Uani d 0.093(8) A 2
H H45 0.1219 0.8954 -0.0390 0.118 Uiso calc 0.093(8) A 2
C C46 0.2094(17) 0.786(4) 0.054(4) 0.0735(12) Uani d 0.093(8) A 2
H H46 0.1963 0.7151 -0.0135 0.088 Uiso calc 0.093(8) A 2
C C47 0.3262(19) 0.679(3) 0.198(4) 0.0511(9) Uani d 0.093(8) A 2
O O41 0.3491(19) 0.664(4) 0.084(4) 0.0663(9) Uani d 0.093(8) A 2
O O42 0.359(2) 0.640(5) 0.334(4) 0.0779(12) Uani d 0.093(8) A 2

loop_
_atom_site_aniso_label
_atom_site_aniso_U_11
_atom_site_aniso_U_22
_atom_site_aniso_U_33
_atom_site_aniso_U_12
_atom_site_aniso_U_13
_atom_site_aniso_U_23
N1 0.0552(13) 0.0560(13) 0.0418(11) 0.0094(11) 0.0060(9) -0.0028(9)
C2 0.0443(13) 0.0595(15) 0.0548(14) 0.0023(12) 0.0065(11) 0.0043(12)
C3 0.0451(13) 0.0491(14) 0.0664(15) -0.0031(11) 0.0074(11) 0.0015(13)
N4 0.0420(10) 0.0461(11) 0.0512(11) -0.0012(9) 0.0086(8) 0.0033(9)
C5 0.0546(15) 0.0621(15) 0.0475(13) -0.0023(13) 0.0151(11) 0.0010(12)
C6 0.0664(17) 0.0532(15) 0.0472(13) 0.0001(13) 0.0139(12) 0.0060(12)
C21 0.0434(13) 0.0395(12) 0.0529(13) 0.0002(11) 0.0070(10) -0.0050(11)
C22 0.0458(13) 0.0413(13) 0.0625(15) 0.0009(10) 0.0134(11) 0.0024(11)
C23 0.0618(17) 0.0523(15) 0.0712(17) 0.0109(13) 0.0154(13) 0.0138(14)
C24 0.0528(16) 0.0609(17) 0.083(2) 0.0184(14) 0.0049(14) 0.0046(16)
C25 0.0456(15) 0.0724(19) 0.0751(18) 0.0090(14) 0.0142(13) -0.0172(16)
C26 0.0470(14) 0.0636(16) 0.0541(14) 0.0009(12) 0.0121(11) -0.0126(13)
O22 0.0646(12) 0.0695(13) 0.0737(13) 0.0176(10) 0.0314(10) 0.0251(10)
C27 0.102(3) 0.109(3) 0.115(3) 0.029(2) 0.064(2) 0.052(3)
C31 0.0524(19) 0.0539(18) 0.0516(18) 0.0091(15) 0.0257(15) 0.0149(15)
C32 0.061(3) 0.075(2) 0.069(3) 0.014(2) 0.030(3) 0.0084(19)
F32 0.098(2) 0.119(2) 0.098(2) 0.0153(17) 0.0134(17) -0.0298(18)
C33 0.118(4) 0.071(2) 0.093(3) 0.019(3) 0.064(3) 0.005(2)
C34 0.121(5) 0.089(3) 0.100(4) 0.052(3) 0.069(4) 0.040(3)
C35 0.083(3) 0.134(5) 0.088(4) 0.058(3) 0.042(3) 0.055(3)
C36 0.062(2) 0.093(3) 0.071(3) 0.028(2) 0.0298(19) 0.034(2)
C37 0.0469(19) 0.0538(18) 0.0535(16) 0.0080(15) 0.0180(13) 0.0166(14)
O31 0.064(2) 0.0682(17) 0.0588(12) 0.0137(15) 0.0102(14) 0.0001(12)
O32 0.092(3) 0.087(2) 0.0537(12) 0.041(2) 0.0226(16) 0.0226(12)
C41 0.0524(19) 0.0539(18) 0.0516(18) 0.0091(15) 0.0257(15) 0.0149(15)
C42 0.061(3) 0.075(2) 0.069(3) 0.014(2) 0.030(3) 0.0084(19)
F42 0.098(2) 0.119(2) 0.098(2) 0.0153(17) 0.0134(17) -0.0298(18)
C43 0.118(4) 0.071(2) 0.093(3) 0.019(3) 0.064(3) 0.005(2)
C44 0.121(5) 0.089(3) 0.100(4) 0.052(3) 0.069(4) 0.040(3)
C45 0.083(3) 0.134(5) 0.088(4) 0.058(3) 0.042(3) 0.055(3)
C46 0.062(2) 0.093(3) 0.071(3) 0.028(2) 0.0298(19) 0.034(2)
C47 0.0469(19) 0.0538(18) 0.0535(16) 0.0080(15) 0.0180(13) 0.0166(14)
O41 0.064(2) 0.0682(17) 0.0588(12) 0.0137(15) 0.0102(14) 0.0001(12)
O42 0.092(3) 0.087(2) 0.0537(12) 0.041(2) 0.0226(16) 0.0226(12)

loop_
_atom_type_symbol
_atom_type_description
_atom_type_scat_dispersion_real
_atom_type_scat_dispersion_imag
_atom_type_scat_source
C C 0.0033 0.0016 'International Tables Vol C Tables 4.2.6.8 and 6.1.1.4'
H H 0.0000 0.0000 'International Tables Vol C Tables 4.2.6.8 and 6.1.1.4'
F F 0.0171 0.0103 'International Tables Vol C Tables 4.2.6.8 and 6.1.1.4'
N N 0.0061 0.0033 'International Tables Vol C Tables 4.2.6.8 and 6.1.1.4'
O O 0.0106 0.0060 'International Tables Vol C Tables 4.2.6.8 and 6.1.1.4'

loop_
_geom_angle_atom_site_label_1
_geom_angle_atom_site_label_2
_geom_angle_atom_site_label_3
_geom_angle_site_symmetry_1
_geom_angle_site_symmetry_3
_geom_angle
_geom_angle_publ_flag
C2 N1 C6 . . 111.80(18) ?
C2 N1 H11 . . 107.6(17) ?
C6 N1 H11 . . 108.1(18) ?
C2 N1 H12 . . 107(2) ?
C6 N1 H12 . . 109(2) ?
H11 N1 H12 . . 113(3) ?
N1 C2 C3 . . 111.3(2) ?
N1 C2 H2A . . 109.4 ?
C3 C2 H2A . . 109.4 ?
N1 C2 H2B . . 109.4 ?
C3 C2 H2B . . 109.4 ?
H2A C2 H2B . . 108.0 ?
N4 C3 C2 . . 110.1(2) ?
N4 C3 H3A . . 109.6 ?
C2 C3 H3A . . 109.6 ?
N4 C3 H3B . . 109.6 ?
C2 C3 H3B . . 109.6 ?
H3A C3 H3B . . 108.2 ?
C21 N4 C5 . . 116.3(2) ?
C21 N4 C3 . . 114.73(19) ?
C5 N4 C3 . . 109.4(2) ?
N4 C5 C6 . . 109.3(2) ?
N4 C5 H5A . . 109.8 ?
C6 C5 H5A . . 109.8 ?
N4 C5 H5B . . 109.8 ?
C6 C5 H5B . . 109.8 ?
H5A C5 H5B . . 108.3 ?
N1 C6 C5 . . 111.5(2) ?
N1 C6 H6A . . 109.3 ?
C5 C6 H6A . . 109.3 ?
N1 C6 H6B . . 109.3 ?
C5 C6 H6B . . 109.3 ?
H6A C6 H6B . . 108.0 ?
C26 C21 C22 . . 117.7(2) ?
C26 C21 N4 . . 122.8(2) ?
C22 C21 N4 . . 119.3(2) ?
O22 C22 C23 . . 123.8(3) ?
O22 C22 C21 . . 116.2(2) ?
C23 C22 C21 . . 119.9(2) ?
C24 C23 C22 . . 120.8(3) ?
C24 C23 H23 . . 119.6 ?
C22 C23 H23 . . 119.6 ?
C25 C24 C23 . . 120.0(3) ?
C25 C24 H24 . . 120.0 ?
C23 C24 H24 . . 120.0 ?
C24 C25 C26 . . 120.1(3) ?
C24 C25 H25 . . 119.9 ?
C26 C25 H25 . . 119.9 ?
C25 C26 C21 . . 121.4(3) ?
C25 C26 H26 . . 119.3 ?
C21 C26 H26 . . 119.3 ?
C22 O22 C27 . . 118.3(2) ?
O22 C27 H27A . . 109.5 ?
O22 C27 H27B . . 109.5 ?
H27A C27 H27B . . 109.5 ?
O22 C27 H27C . . 109.5 ?
H27A C27 H27C . . 109.5 ?
H27B C27 H27C . . 109.5 ?
C32 C31 C36 . . 116.6(3) ?
C32 C31 C37 . . 124.3(3) ?
C36 C31 C37 . . 119.1(3) ?
F32 C32 C31 . . 118.7(3) ?
F32 C32 C33 . . 116.6(4) ?
C31 C32 C33 . . 124.7(4) ?
C34 C33 C32 . . 117.5(5) ?
C34 C33 H33 . . 121.2 ?
C32 C33 H33 . . 121.2 ?
C33 C34 C35 . . 120.8(4) ?
C33 C34 H34 . . 119.6 ?
C35 C34 H34 . . 119.6 ?
C34 C35 C36 . . 120.9(4) ?
C34 C35 H35 . . 119.6 ?
C36 C35 H35 . . 119.6 ?
C35 C36 C31 . . 119.5(5) ?
C35 C36 H36 . . 120.2 ?
C31 C36 H36 . . 120.2 ?
O32 C37 O31 . . 123.9(3) ?
O32 C37 C31 . . 119.0(3) ?
O31 C37 C31 . . 117.0(3) ?
C42 C41 C46 . . 120.5(14) ?
C42 C41 C47 . . 123.0(16) ?
C46 C41 C47 . . 116.5(15) ?
F42 C42 C41 . . 120.1(19) ?
F42 C42 C43 . . 113(2) ?
C41 C42 C43 . . 123.7(16) ?
C44 C43 C42 . . 115.8(17) ?
C44 C43 H43 . . 122.1 ?
C42 C43 H43 . . 122.1 ?
C43 C44 C45 . . 122.5(17) ?
C43 C44 H44 . . 118.8 ?
C45 C44 H44 . . 118.8 ?
C44 C45 C46 . . 123.1(17) ?
C44 C45 H45 . . 118.4 ?
C46 C45 H45 . . 118.4 ?
C45 C46 C41 . . 114.4(16) ?
C45 C46 H46 . . 122.8 ?
C41 C46 H46 . . 122.8 ?
O42 C47 O41 . . 123(2) ?
O42 C47 C41 . . 118.2(19) ?
O41 C47 C41 . . 113.7(19) ?

loop_
_geom_bond_atom_site_label_1
_geom_bond_atom_site_label_2
_geom_bond_site_symmetry_2
_geom_bond_distance
_geom_bond_publ_flag
N1 C2 . 1.482(4) ?
N1 C6 . 1.485(4) ?
N1 H11 . 0.98(3) ?
N1 H12 . 0.88(4) ?
C2 C3 . 1.508(4) ?
C2 H2A . 0.9700 ?
C2 H2B . 0.9700 ?
C3 N4 . 1.468(3) ?
C3 H3A . 0.9700 ?
C3 H3B . 0.9700 ?
N4 C21 . 1.424(3) ?
N4 C5 . 1.452(3) ?
C5 C6 . 1.504(4) ?
C5 H5A . 0.9700 ?
C5 H5B . 0.9700 ?
C6 H6A . 0.9700 ?
C6 H6B . 0.9700 ?
C21 C26 . 1.394(4) ?
C21 C22 . 1.402(4) ?
C22 O22 . 1.365(3) ?
C22 C23 . 1.387(4) ?
C23 C24 . 1.380(5) ?
C23 H23 . 0.9300 ?
C24 C25 . 1.357(5) ?
C24 H24 . 0.9300 ?
C25 C26 . 1.386(4) ?
C25 H25 . 0.9300 ?
C26 H26 . 0.9300 ?
O22 C27 . 1.414(4) ?
C27 H27A . 0.9600 ?
C27 H27B . 0.9600 ?
C27 H27C . 0.9600 ?
C31 C32 . 1.369(6) ?
C31 C36 . 1.405(5) ?
C31 C37 . 1.510(4) ?
C32 F32 . 1.345(5) ?
C32 C33 . 1.371(5) ?
C33 C34 . 1.366(7) ?
C33 H33 . 0.9300 ?
C34 C35 . 1.370(8) ?
C34 H34 . 0.9300 ?
C35 C36 . 1.387(7) ?
C35 H35 . 0.9300 ?
C36 H36 . 0.9300 ?
C37 O32 . 1.243(3) ?
C37 O31 . 1.264(4) ?
C41 C42 . 1.365(13) ?
C41 C46 . 1.432(13) ?
C41 C47 . 1.518(12) ?
C42 F42 . 1.347(14) ?
C42 C43 . 1.376(13) ?
C43 C44 . 1.364(15) ?
C43 H43 . 0.9300 ?
C44 C45 . 1.365(15) ?
C44 H44 . 0.9300 ?
C45 C46 . 1.388(14) ?
C45 H45 . 0.9300 ?
C46 H46 . 0.9300 ?
C47 O42 . 1.245(13) ?
C47 O41 . 1.263(13) ?

loop_
_geom_hbond_atom_site_label_D
_geom_hbond_atom_site_label_H
_geom_hbond_atom_site_label_A
_geom_hbond_site_symmetry_A
_geom_hbond_distance_DH
_geom_hbond_distance_HA
_geom_hbond_distance_DA
_geom_hbond_angle_DHA
_geom_hbond_publ_flag
N1 H11 O31 . 0.99(3) 1.72(3) 2.694(4) 167(3) no
N1 H11 O32 . 0.99(3) 2.51(3) 3.131(4) 120.9(19) no
N1 H12 O32 2_564 0.88(3) 1.83(3) 2.679(4) 161(3) no
N1 H11 O41 . 0.99(3) 1.77(5) 2.67(4) 151(3) no
N1 H11 O42 . 0.99(3) 2.52(5) 3.20(4) 126(2) no
N1 H12 O42 2_564 0.88(3) 1.83(5) 2.63(4) 151(3) no
C34 H34 Cg2 4_464 0.93 2.74 3.543(5) 145 no
C44 H44 Cg2 4_464 0.93 2.99 3.73(4) 137 no
C26 H26 Cg3 3_545 0.93 2.96 3.754(17) 144 no

loop_
_geom_torsion_atom_site_label_1
_geom_torsion_atom_site_label_2
_geom_torsion_atom_site_label_3
_geom_torsion_atom_site_label_4
_geom_torsion_site_symmetry_1
_geom_torsion_site_symmetry_2
_geom_torsion_site_symmetry_3
_geom_torsion_site_symmetry_4
_geom_torsion
_geom_torsion_publ_flag
C6 N1 C2 C3 . . . . -50.7(3) ?
N1 C2 C3 N4 . . . . 55.7(3) ?
C2 C3 N4 C21 . . . . 165.0(2) ?
C2 C3 N4 C5 . . . . -62.2(3) ?
C21 N4 C5 C6 . . . . -165.1(2) ?
C3 N4 C5 C6 . . . . 62.9(3) ?
C2 N1 C6 C5 . . . . 51.9(3) ?
N4 C5 C6 N1 . . . . -57.9(3) ?
C5 N4 C21 C26 . . . . -11.4(3) ?
C3 N4 C21 C26 . . . . 118.2(3) ?
C5 N4 C21 C22 . . . . 164.2(2) ?
C3 N4 C21 C22 . . . . -66.3(3) ?
C26 C21 C22 O22 . . . . 176.1(2) ?
N4 C21 C22 O22 . . . . 0.3(3) ?
C26 C21 C22 C23 . . . . -1.6(3) ?
N4 C21 C22 C23 . . . . -177.4(2) ?
O22 C22 C23 C24 . . . . -176.3(3) ?
C21 C22 C23 C24 . . . . 1.3(4) ?
C22 C23 C24 C25 . . . . 0.0(5) ?
C23 C24 C25 C26 . . . . -0.9(4) ?
C24 C25 C26 C21 . . . . 0.5(4) ?
C22 C21 C26 C25 . . . . 0.8(4) ?
N4 C21 C26 C25 . . . . 176.4(2) ?
C23 C22 O22 C27 . . . . -4.5(5) ?
C21 C22 O22 C27 . . . . 177.9(3) ?
C36 C31 C32 F32 . . . . 179.9(4) ?
C37 C31 C32 F32 . . . . 0.0(5) ?
C36 C31 C32 C33 . . . . -2.6(5) ?
C37 C31 C32 C33 . . . . 177.5(3) ?
F32 C32 C33 C34 . . . . 179.8(4) ?
C31 C32 C33 C34 . . . . 2.2(6) ?
C32 C33 C34 C35 . . . . -0.6(6) ?
C33 C34 C35 C36 . . . . -0.5(7) ?
C34 C35 C36 C31 . . . . 0.1(6) ?
C32 C31 C36 C35 . . . . 1.3(5) ?
C37 C31 C36 C35 . . . . -178.8(4) ?
C32 C31 C37 O32 . . . . 31.1(5) ?
C36 C31 C37 O32 . . . . -148.9(4) ?
C32 C31 C37 O31 . . . . -150.8(4) ?
C36 C31 C37 O31 . . . . 29.3(5) ?
C46 C41 C42 F42 . . . . -159(5) ?
C47 C41 C42 F42 . . . . 23(6) ?
C46 C41 C42 C43 . . . . 0(6) ?
C47 C41 C42 C43 . . . . -179(4) ?
F42 C42 C43 C44 . . . . 160(5) ?
C41 C42 C43 C44 . . . . 0(7) ?
C42 C43 C44 C45 . . . . 0(8) ?
C43 C44 C45 C46 . . . . 1(9) ?
C44 C45 C46 C41 . . . . -2(7) ?
C42 C41 C46 C45 . . . . 1(6) ?
C47 C41 C46 C45 . . . . 180(4) ?
C42 C41 C47 O42 . . . . 40(6) ?
C46 C41 C47 O42 . . . . -138(5) ?
C42 C41 C47 O41 . . . . -115(4) ?
C46 C41 C47 O41 . . . . 66(5) ?

_cod_database_fobs_code 2243647
